data_7132203
loop_
_publ_author_name
'Stuhrmann, Gina'
'Schneider, Jannik'
'Schmidt, Kilian'
'Dehnen, Stefanie Susanne'

_publ_section_title
;
 Selective and Benign Alkylation of Sulfido-Oxo Stannate Clusters with
 Propyl, Pentyl, or Hexyl Substituents
;
_journal_name_full 'Chemical Communications'
_journal_paper_doi 10.1039/D3CC03525E
_journal_year 2023
_chemical_formula_moiety 'C9.50 H10.33 O4 S20 Sn10, C16 H27 N2, C14 H24 N2, C10 H10 N2'
_chemical_formula_sum 'C68.5 H97.34 N8 O4 S20 Sn10'
_chemical_formula_weight 2924.97
_space_group_crystal_system triclinic
_space_group_IT_number 2
_space_group_name_Hall '-P 1'
_space_group_name_H-M_alt 'P -1'
_atom_sites_solution_hydrogens mixed
_atom_sites_solution_primary dual
_audit_creation_date 2023-08-29
_audit_creation_method
;
Olex2 1.5
(compiled 2023.08.24 svn.re1ec1418 for OlexSys, GUI svn.r6817)
;
_audit_update_record
;
2023-10-05 deposited with the CCDC.	2023-10-09 downloaded from the CCDC.
;
_cell_angle_alpha 99.505(7)
_cell_angle_beta 115.794(7)
_cell_angle_gamma 110.290(7)
_cell_formula_units_Z 2
_cell_length_a 18.7606(17)
_cell_length_b 20.0088(19)
_cell_length_c 21.1091(19)
_cell_measurement_reflns_used 10994
_cell_measurement_temperature 100
_cell_measurement_theta_max 30.00
_cell_measurement_theta_min 2.57
_cell_volume 6205.5(13)
_computing_cell_refinement 'X-Area Recipe 1.34.0.0 (STOE, 2019)'
_computing_data_collection 'X-Area Pilatus3_SV 1.31.154.0 (STOE, 2019)'
_computing_data_reduction
;
X-Area Integrate 1.77.0.0 (STOE, 2019)
X-Area LANA 1.77.1.0 (STOE, 2019)
;
_computing_molecular_graphics 'Olex2 1.5 (Dolomanov et al., 2009)'
_computing_publication_material 'Olex2 1.5 (Dolomanov et al., 2009)'
_computing_structure_refinement 'SHELXL 2016/6 (Sheldrick, 2015)'
_computing_structure_solution 'SHELXT 2014/5 (Sheldrick, 2014)'
_diffrn_ambient_temperature 100.00
_diffrn_detector Pilatus300K
_diffrn_detector_area_resol_mean 5.81
_diffrn_detector_type 'DECTRIS PILATUS 300K'
_diffrn_measured_fraction_theta_full 0.990
_diffrn_measured_fraction_theta_max 0.969
_diffrn_measurement_details '4288 frames, detector distance = 60 mm'
_diffrn_measurement_device 'Eulerian 4-circle diffractometer'
_diffrn_measurement_device_type 'STOE STADIVARI'
_diffrn_measurement_method 'rotation method, \w scans'
_diffrn_radiation_monochromator 'Graded multilayer mirror'
_diffrn_radiation_probe x-ray
_diffrn_radiation_type CuK\a
_diffrn_radiation_wavelength 1.54186
_diffrn_reflns_av_R_equivalents 0.0539
_diffrn_reflns_av_unetI/netI 0.0624
_diffrn_reflns_Laue_measured_fraction_full 0.990
_diffrn_reflns_Laue_measured_fraction_max 0.969
_diffrn_reflns_limit_h_max 19
_diffrn_reflns_limit_h_min -23
_diffrn_reflns_limit_k_max 25
_diffrn_reflns_limit_k_min -21
_diffrn_reflns_limit_l_max 26
_diffrn_reflns_limit_l_min -26
_diffrn_reflns_number 125372
_diffrn_reflns_point_group_measured_fraction_full 0.990
_diffrn_reflns_point_group_measured_fraction_max 0.969
_diffrn_reflns_theta_full 67.686
_diffrn_reflns_theta_max 76.606
_diffrn_reflns_theta_min 2.823
_diffrn_source 'GeniX 3D HF Cu'
_diffrn_source_target Mo
_exptl_absorpt_coefficient_mu 19.152
_exptl_absorpt_correction_T_max 0.9123
_exptl_absorpt_correction_T_min 0.3189
_exptl_absorpt_correction_type multi-scan
_exptl_absorpt_process_details
;
STOE LANA, absorption correction by scaling of reflection intensities.
J. Koziskova, F. Hahn, J. Richter, J. Kozisek, "Comparison of different
absorption corrections on the model structure of tetrakis(\m~2~-acetato)-
diaqua-di-copper(II)", Acta Chimica Slovaca, vol. 9, no. 2, 2016, pp. 136 - 140.
Afterwards a spherical absorption correction was performed within STOE LANA.
;
_exptl_crystal_colour 'clear colourless'
_exptl_crystal_colour_lustre clear
_exptl_crystal_colour_primary colourless
_exptl_crystal_density_diffrn 1.565
_exptl_crystal_density_method 'not measured'
_exptl_crystal_description plate
_exptl_crystal_F_000 2833
_exptl_crystal_size_max 0.023
_exptl_crystal_size_mid 0.02
_exptl_crystal_size_min 0.01
_exptl_crystal_size_rad 0.0559
_refine_diff_density_max 0.965
_refine_diff_density_min -0.798
_refine_diff_density_rms 0.110
_refine_ls_extinction_method none
_refine_ls_goodness_of_fit_ref 0.842
_refine_ls_hydrogen_treatment mixed
_refine_ls_matrix_type full
_refine_ls_number_parameters 902
_refine_ls_number_reflns 25303
_refine_ls_number_restraints 68
_refine_ls_restrained_S_all 0.844
_refine_ls_R_factor_all 0.0822
_refine_ls_R_factor_gt 0.0456
_refine_ls_shift/su_max 0.001
_refine_ls_shift/su_mean 0.000
_refine_ls_structure_factor_coef Fsqd
_refine_ls_weighting_details 'w=1/[\s^2^(Fo^2^)+(0.0705P)^2^] where P=(Fo^2^+2Fc^2^)/3'
_refine_ls_weighting_scheme calc
_refine_ls_wR_factor_gt 0.1230
_refine_ls_wR_factor_ref 0.1346
_reflns_Friedel_coverage 0.000
_reflns_number_gt 13000
_reflns_number_total 25303
_reflns_threshold_expression 'I > 2\s(I)'
_cod_data_source_file d3cc03525e2.cif
_cod_data_source_block ks009
_cod_original_cell_volume 6205.5(11)
_cod_original_formula_sum 'C68.50 H97.34 N8 O4 S20 Sn10'
_cod_database_code 7132203
_shelx_shelxl_version_number 2016/6
_shelx_space_group_comment
;
The symmetry employed for this shelxl refinement is uniquely defined
by the following loop, which should always be used as a source of
symmetry information in preference to the above space-group names.
They are only intended as comments.
;
_shelx_estimated_absorpt_t_max 0.832
_shelx_estimated_absorpt_t_min 0.667
_olex2_refinement_description
;
'Main problem: Owing to (even) high(er) conformational freedom 
of the hexyl groups, the electron density of some of the C atoms 
is "smeared" in space in a way that makes it impossible to localize 
them on the difference Fourier map. For the same reason, some of 
the C atoms that can be localized still have a high displacement 
tendency, so they cannot be reasonably refined using anisotropic 
displacement parameters (without producing "npd", results), nor 
does modelling of disorder help in these cases to improve the R 
values or the reasonability of the model. Here, we outline what 
we did to optimize the crystallographic data and refinement:
X-ray measurement:
We tried several ways of setting up the X-ray diffraction measurement 
for crystals of compound 3:
1. STOE StadiVari diffractometer, Cu-K\^I+- radiation (lambda = 1.54186 A), 
immediate cooling from room temperature (r.t.) to 100 K upon mounting
the crystal.
2. STOE StadiVari diffractometer, Cu-K\^I+- radiation, slow cooling from 
r.t. to 100 K up-on mounting the crystal (10 K per hour)
3. Bruker Quest diffractometer, Mo-K\^I+- radiation (lambda = 0.71073 A) 
radiation, immediate cooling from r.t. to 100 K upon mounting the 
crystal.
--> Measurement no. 1 produced the best data set. 
Refinement:
Problem 1: We cannot refine all C atoms of the alkyl chains, although 
we tried the following variations:
1. Model disorder of the alkyl chains at once 
--> The refinement did not converge with all-connected C atoms in the 
alkyl chains (except for two of the hexyl chains).
2. Refine C atoms stepwise on single or disordered positions to "build 
up" the chains atom by atom 
--> Works for some of the atoms, but not for the whole alkyl chains.
Problem 2: We cannot reasonably calculate H atoms to ride on the highly 
mobile C atoms. This applies especially to C atoms in 4- or 5-position 
of the chain if the atoms in (5- and) 6-position are missing. We tried 
all variations of HFIX together with a diversity of further SHELX commands 
in Olex to cope with the "open" connectivity of the 5th C atoms, but none 
of these refinements converged into a reasonable set of C-H bonds. The 
data is limited owing to the intrinsic problem mentioned above.
Problem 3: Some of the C atoms have large displacement parameters, owing 
to the inherent mobility of the hexyl groups. However, they are still 
connected to the alkyl chains, so we consider this kind of modelling better 
than just deleting the respective atom from the atom list, which would also 
cause a correspondingly in-creased residual electron density peak. To cope 
with this problem, we needed to reduce the s.o.f. of some of the C atoms 
below 1.0. This makes full sense, as the partially occupied site is only 
one of several disorder positions of the respective atom, with the other 
ones being non-localizable in the smeared residual electron density.'
1. Fixed Uiso
 At 1.2 times of:
  All C(H) groups, {H6A,H6B,H12} of C6, All C(H,H) groups
 At 1.5 times of:
  {H48A,H48B,H48C} of C48, {H33A,H33B,H33C} of C33, {H63A,H63B,H63C} of C63,
  {H57A,H57B,H57C} of C57, {H29A,H29B,H29C} of C29, {H67E,H67F,H67G} of C67,
  {H17A,H17B,H17C} of C17
2. Restrained distances
 C2-C1
 1.5 with sigma of 0.02
 C22A-C23
 1.5 with sigma of 0.02
3. Uiso/Uaniso restraints and constraints
C9: within 2A with sigma of 0.04 and sigma for terminal atoms of 0.08 within 2A
Uanis(C6) \\sim Ueq: with sigma of 0.01 and sigma for terminal atoms of 0.02
Uanis(C8) \\sim Ueq: with sigma of 0.1 and sigma for terminal atoms of 0.2
Uanis(C9) \\sim Ueq: with sigma of 0.01 and sigma for terminal atoms of 0.02
Uanis(C30) \\sim Ueq, Uanis(N01L) \\sim Ueq, Uanis(C32) \\sim Ueq, Uanis(N01V)
\\sim Ueq, Uanis(C31) \\sim Ueq: with sigma of 0.01 and sigma for terminal
atoms of 0.02
Uanis(C11) \\sim Ueq: with sigma of 0.005 and sigma for terminal atoms of 0.01
Uanis(C1) \\sim Ueq: with sigma of 0.1 and sigma for terminal atoms of 0.2
Uanis(C22A) \\sim Ueq: with sigma of 0.01 and sigma for terminal atoms of 0.02
4. Others
 Fixed Sof: C4(0.5) H12(0.333333) H21A(0.5) H21B(0.5) C22A(0.5) H22A(0.5)
 H22B(0.5) C22B(0.5) H22C(0.5) H22D(0.5) H66A(0.5) H66B(0.5) C67A(0.5)
 H67A(0.5) H67B(0.5) C67B(0.5) H67C(0.5) H67D(0.5) C68A(0.5) C68B(0.5)
5.a Secondary CH2 refined with riding coordinates:
 C1(H1A,H1B), C2(H2A,H2B), C5(H5A,H5B), C6(H6A,H6B), C12(H12A,H12B), C18(H18A,
 H18B), C19(H19A,H19B), C20(H20A,H20B), C21(H21A,H21B), C22A(H22A,H22B),
 C22B(H22C,H22D), C24(H24A,H24B), C25(H25A,H25B), C26(H26A,H26B), C27(H27A,
 H27B), C28(H28A,H28B), C22(H22E,H22F), C59(H59A,H59B), C60(H60A,H60B),
 C62(H62A,H62B), C64(H64A,H64B), C65(H65A,H65B), C66(H66A,H66B), C67A(H67A,
 H67B), C67B(H67C,H67D), C36(H36A,H36B), C37(H37A,H37B), C38(H38A,H38B),
 C43(H43A,H43B), C44(H44A,H44B), C45(H45A,H45B), C46(H46A,H46B), C47(H47A,H47B),
  C49(H49A,H49B), C50(H50A,H50B), C51(H51A,H51B), C52(H52A,H52B)
5.b Aromatic/amide H refined with riding coordinates:
 C14(H14), C15(H15), C54(H54), C55(H55), C58(H58), C31(H31), C40(H40), C41(H41)
5.c Idealised Me refined as rotating group:
 C17(H17A,H17B,H17C), C29(H29A,H29B,H29C), C57(H57A,H57B,H57C), C63(H63A,H63B,
 H63C), C33(H33A,H33B,H33C), C48(H48A,H48B,H48C), C67(H67E,H67F,H67G)
;
_smtbx_masks_special_details
;
A solvent mask was calculated and 83 electrons were 
found in a volume of 1007\%A^3^ in 1 void per unit cell. 
This is consistent with the presence of 
1[C5H12] per Asymmetric Unit 
which account for 84 electrons 
per unit cell.
;
_smtbx_masks_void_probe_radius 1.2
_smtbx_masks_void_truncation_radius 1.2
_olex2_submission_special_instructions 'No special instructions were received'

loop_
_space_group_symop_operation_xyz
'x, y, z'
'-x, -y, -z'

loop_
_atom_site_label
_atom_site_type_symbol
_atom_site_fract_x
_atom_site_fract_y
_atom_site_fract_z
_atom_site_U_iso_or_equiv
_atom_site_adp_type
_atom_site_occupancy
_atom_site_site_symmetry_order
_atom_site_calc_flag
_atom_site_refinement_flags_posn
_atom_site_refinement_flags_adp
_atom_site_refinement_flags_occupancy
_atom_site_disorder_assembly
_atom_site_disorder_group
Sn1 Sn 0.54077(4) 0.21951(4) 0.41220(3) 0.06325(15) Uani 1 1 d . . . . .
Sn2 Sn 0.75738(3) 0.26063(3) 0.55661(3) 0.05489(13) Uani 1 1 d . . . . .
Sn3 Sn 0.97276(4) 0.30403(3) 0.70311(3) 0.06322(15) Uani 1 1 d . . . . .
Sn4 Sn 0.82586(3) 0.33604(3) 0.75096(3) 0.05696(14) Uani 1 1 d . . . . .
Sn5 Sn 0.67784(4) 0.36868(4) 0.79709(3) 0.06908(17) Uani 1 1 d . . . . .
Sn6 Sn 0.60820(3) 0.29327(3) 0.60432(3) 0.05723(14) Uani 1 1 d . . . . .
Sn7 Sn 0.70821(3) 0.41297(3) 0.52638(3) 0.05319(13) Uani 1 1 d . . . . .
Sn8 Sn 0.92598(3) 0.45614(3) 0.67464(3) 0.05143(12) Uani 1 1 d . . . . .
Sn9 Sn 0.77521(3) 0.48846(3) 0.72035(3) 0.05523(13) Uani 1 1 d . . . . .
Sn10 Sn 0.87504(4) 0.60582(3) 0.64337(3) 0.05876(14) Uani 1 1 d . . . . .
S1 S 0.40562(16) 0.12796(16) 0.28965(13) 0.0869(8) Uani 1 1 d . . . . .
S2 S 0.63974(15) 0.16468(13) 0.42766(12) 0.0690(6) Uani 1 1 d . . . . .
S3 S 0.86159(15) 0.20655(14) 0.57912(13) 0.0700(6) Uani 1 1 d . . . . .
S4 S 0.94165(14) 0.29469(14) 0.80145(12) 0.0687(6) Uani 1 1 d . . . . .
S5 S 0.79057(15) 0.32944(14) 0.85023(11) 0.0716(6) Uani 1 1 d . . . . .
S6 S 0.53939(14) 0.27731(15) 0.68109(12) 0.0716(6) Uani 1 1 d . . . . .
S7 S 0.62103(13) 0.42453(13) 0.59237(11) 0.0603(5) Uani 1 1 d . . . . .
S8 S 0.83091(12) 0.37867(12) 0.52797(10) 0.0547(4) Uani 1 1 d . . . . .
S9 S 0.83232(15) 0.62423(13) 0.73469(12) 0.0642(5) Uani 1 1 d . . . . .
S10 S 0.75677(14) 0.53831(13) 0.51225(12) 0.0627(5) Uani 1 1 d . . . . .
S11 S 0.93088(19) 0.73365(15) 0.63840(15) 0.0827(7) Uani 1 1 d . . . . .
S12 S 1.00481(14) 0.58706(13) 0.68263(12) 0.0597(5) Uani 1 1 d . . . . .
S13 S 0.92492(13) 0.48353(12) 0.79969(11) 0.0575(5) Uani 1 1 d . . . . .
S14 S 1.05511(13) 0.43081(13) 0.71166(11) 0.0594(5) Uani 1 1 d . . . . .
S15 S 1.09342(18) 0.26910(17) 0.73956(17) 0.0920(8) Uani 1 1 d . . . . .
S16 S 0.69044(13) 0.21093(13) 0.63604(11) 0.0622(5) Uani 1 1 d . . . . .
S17 S 0.6366(2) 0.3646(2) 0.89180(15) 0.1127(12) Uani 1 1 d . . . . .
S18 S 0.72739(15) 0.50129(14) 0.81171(12) 0.0680(6) Uani 1 1 d . . . . .
S19 S 0.58232(14) 0.33916(14) 0.39351(11) 0.0650(5) Uani 1 1 d . . . . .
S20 S 0.46848(14) 0.20340(14) 0.48285(12) 0.0705(6) Uani 1 1 d . . . . .
O1 O 0.6706(3) 0.3083(3) 0.5417(2) 0.0508(12) Uani 1 1 d . . . . .
O2 O 0.8555(3) 0.3443(3) 0.6668(2) 0.0483(11) Uani 1 1 d . . . . .
O3 O 0.8135(3) 0.4738(3) 0.6412(2) 0.0486(11) Uani 1 1 d . . . . .
O4 O 0.7281(3) 0.3720(3) 0.7063(2) 0.0538(12) Uani 1 1 d . . . . .
C1 C 0.5526(14) 0.3996(12) 0.8589(10) 0.220(9) Uani 1 1 d D U . . .
H1A H 0.569792 0.441725 0.903274 0.264 Uiso 1 1 calc R U . . .
H1B H 0.559055 0.422724 0.822483 0.264 Uiso 1 1 calc R U . . .
C2 C 0.4467(19) 0.3414(18) 0.8192(17) 0.40(2) Uiso 1 1 d D . . . .
H2A H 0.429697 0.358772 0.776113 0.480 Uiso 1 1 calc R U . . .
H2B H 0.453007 0.296418 0.800197 0.480 Uiso 1 1 calc R U . . .
C3 C 0.352(2) 0.293(2) 0.7939(19) 0.325(14) Uiso 1 1 d . . . . .
C4 C 0.283(2) 0.216(2) 0.724(2) 0.168(12) Uiso 0.5 1 d . . P . .
C5 C 1.0315(8) 0.1657(8) 0.7051(7) 0.126(5) Uani 1 1 d . . . . .
H5A H 0.979439 0.146944 0.652958 0.151 Uiso 1 1 calc R U . . .
H5B H 1.070533 0.143911 0.702430 0.151 Uiso 1 1 calc R U . . .
C6 C 0.9990(12) 0.1373(10) 0.7521(11) 0.192(8) Uani 1 1 d . U . . .
H6A H 0.950139 0.083714 0.721978 0.231 Uiso 1 1 calc R U . . .
H6B H 0.973670 0.168809 0.766169 0.231 Uiso 1 1 calc R U . . .
H12 H 1.03(3) 0.65(2) 0.68(2) 0.231 Uiso 0.3333 1 d . U P A 1
C7 C 1.0908(17) 0.1403(14) 0.8419(14) 0.274(11) Uiso 1 1 d . . . . .
C8 C 1.0442(10) 0.7902(8) 0.7336(8) 0.134(5) Uani 1 1 d . U . B -1
C9 C 1.0202(15) 0.8210(14) 0.7716(13) 0.221(9) Uani 1 1 d . U . . .
C10 C 1.1396(18) 0.8830(15) 0.8495(16) 0.286(12) Uiso 1 1 d . . . . .
C11 C 1.103(2) 0.896(2) 0.911(2) 0.417(19) Uani 1 1 d . U . . .
C12 C 0.4581(12) 0.1309(11) 0.2250(10) 0.195(8) Uiso 1 1 d . . . . .
H12A H 0.522034 0.146060 0.260244 0.235 Uiso 1 1 calc R U . . .
H12B H 0.430289 0.076541 0.191883 0.235 Uiso 1 1 calc R U . . .
C13 C 0.4587(16) 0.1730(15) 0.1765(15) 0.279(11) Uiso 1 1 d . . . . .
N00Z N 0.9026(5) 0.6386(5) 0.9848(4) 0.080(2) Uani 1 1 d . . . . .
N012 N 0.8363(6) 0.5874(6) 1.0388(4) 0.093(3) Uani 1 1 d . . . . .
C14 C 0.8574(8) 0.6765(7) 0.9945(6) 0.099(4) Uani 1 1 d . . . . .
H14 H 0.854251 0.717569 0.978413 0.119 Uiso 1 1 calc R U . . .
C15 C 0.8186(8) 0.6468(8) 1.0300(7) 0.111(4) Uani 1 1 d . . . . .
H15 H 0.785479 0.663580 1.045995 0.134 Uiso 1 1 calc R U . . .
C16 C 0.8888(7) 0.5830(7) 1.0129(5) 0.080(3) Uani 1 1 d . . . . .
C17 C 0.9221(7) 0.5286(6) 1.0129(5) 0.096(3) Uani 1 1 d . . . . .
H17A H 0.896223 0.495981 0.960450 0.144 Uiso 1 1 calc R U . . .
H17B H 0.905297 0.496592 1.039542 0.144 Uiso 1 1 calc R U . . .
H17C H 0.987664 0.555998 1.038619 0.144 Uiso 1 1 calc R U . . .
C18 C 0.8071(7) 0.5366(7) 1.0758(6) 0.101(4) Uani 1 1 d . . . . .
H18A H 0.857152 0.554968 1.128827 0.121 Uiso 1 1 calc R U . . .
H18B H 0.793529 0.484026 1.049164 0.121 Uiso 1 1 calc R U . . .
C19 C 0.7260(7) 0.5332(7) 1.0759(7) 0.111(4) Uani 1 1 d . . . . .
H19A H 0.677937 0.519881 1.023354 0.133 Uiso 1 1 calc R U . . .
H19B H 0.741529 0.584801 1.106838 0.133 Uiso 1 1 calc R U . . .
C20 C 0.6901(8) 0.4752(9) 1.1069(7) 0.146(6) Uani 1 1 d . . . . .
H20A H 0.673860 0.423728 1.075160 0.176 Uiso 1 1 calc R U . . .
H20B H 0.739214 0.487923 1.158785 0.176 Uiso 1 1 calc R U . . .
C21 C 0.6112(11) 0.4704(14) 1.1103(12) 0.221(12) Uani 1 1 d . . . . .
H21A H 0.636912 0.505696 1.162213 0.266 Uiso 0.5 1 calc R U P C 1
H21B H 0.585723 0.495057 1.075922 0.266 Uiso 0.5 1 calc R U P C 1
C22A C 0.5402(17) 0.4093(19) 1.0968(17) 0.153(11) Uani 0.5 1 d D U P D 1
H22A H 0.552141 0.408072 1.147055 0.183 Uiso 0.5 1 calc R U P D 1
H22B H 0.541047 0.363711 1.071102 0.183 Uiso 0.5 1 calc R U P D 1
C22B C 0.544(2) 0.4377(19) 1.0486(16) 0.128(12) Uani 0.5 1 d . . P D -1
H22C H 0.547187 0.396715 1.018245 0.153 Uiso 0.5 1 calc R U P D -1
H22D H 0.539766 0.474467 1.022812 0.153 Uiso 0.5 1 calc R U P D -1
C23 C 0.4445(11) 0.3956(11) 1.0524(11) 0.188(7) Uani 1 1 d D . . . .
C24 C 0.9526(7) 0.6527(7) 0.9464(6) 0.101(4) Uani 1 1 d . . . . .
H24A H 0.920724 0.665242 0.902348 0.121 Uiso 1 1 calc R U . . .
H24B H 0.955378 0.605650 0.927245 0.121 Uiso 1 1 calc R U . . .
C25 C 1.0483(7) 0.7193(7) 1.0009(6) 0.109(4) Uani 1 1 d . . . . .
H25A H 1.044837 0.764777 1.023376 0.130 Uiso 1 1 calc R U . . .
H25B H 1.080922 0.704718 1.042785 0.130 Uiso 1 1 calc R U . . .
C26 C 1.0997(11) 0.7407(10) 0.9646(8) 0.158(7) Uani 1 1 d . . . . .
H26A H 1.062778 0.746877 0.917669 0.190 Uiso 1 1 calc R U . . .
H26B H 1.154102 0.790819 0.999221 0.190 Uiso 1 1 calc R U . . .
C27 C 1.1251(11) 0.6864(9) 0.9467(9) 0.139(6) Uani 1 1 d . . . . .
H27A H 1.070601 0.636087 0.913378 0.166 Uiso 1 1 calc R U . . .
H27B H 1.162848 0.681093 0.994031 0.166 Uiso 1 1 calc R U . . .
C28 C 1.1791(12) 0.7062(9) 0.9057(8) 0.156(6) Uani 1 1 d . . . . .
H28A H 1.141198 0.709428 0.857198 0.187 Uiso 1 1 calc R U . . .
H28B H 1.233530 0.756629 0.938206 0.187 Uiso 1 1 calc R U . . .
C29 C 1.2038(9) 0.6490(8) 0.8918(7) 0.130(5) Uani 1 1 d . . . . .
H29A H 1.149727 0.600169 0.855381 0.195 Uiso 1 1 calc R U . . .
H29B H 1.237217 0.643026 0.939349 0.195 Uiso 1 1 calc R U . . .
H29C H 1.241668 0.664090 0.870793 0.195 Uiso 1 1 calc R U . . .
N01E N 0.3871(8) 0.3612(11) 0.5544(8) 0.164(7) Uani 1 1 d . . . . .
N010 N 0.3068(7) 0.2790(7) 0.4427(7) 0.102(3) Uani 1 1 d . . . . .
C22 C 0.5767(8) 0.5952(7) 0.7340(7) 0.117(4) Uiso 1 1 d . . . . .
H22E H 0.549060 0.615503 0.695567 0.140 Uiso 1 1 calc R U . . .
H22F H 0.612452 0.575461 0.721441 0.140 Uiso 1 1 calc R U . . .
C54 C 0.2875(10) 0.2424(11) 0.4895(9) 0.142(6) Uani 1 1 d . . . . .
H54 H 0.245412 0.190211 0.472691 0.170 Uiso 1 1 calc R U . . .
C55 C 0.3333(11) 0.2885(14) 0.5545(10) 0.184(10) Uani 1 1 d . . . . .
H55 H 0.333774 0.278968 0.597307 0.221 Uiso 1 1 calc R U . . .
C56 C 0.3674(10) 0.3506(11) 0.4870(13) 0.125(5) Uani 1 1 d . . . . .
C57 C 0.3995(8) 0.4022(8) 0.4538(9) 0.137(6) Uani 1 1 d . . . . .
H57A H 0.453788 0.402834 0.457900 0.205 Uiso 1 1 calc R U . . .
H57B H 0.413288 0.454122 0.480816 0.205 Uiso 1 1 calc R U . . .
H57C H 0.353027 0.384609 0.400221 0.205 Uiso 1 1 calc R U . . .
C58 C 0.4571(15) 0.4287(12) 0.6235(12) 0.195(8) Uiso 1 1 d . . . . .
H58 H 0.518762 0.443161 0.643524 0.234 Uiso 1 1 calc R U . . .
C59 C 0.4334(15) 0.4676(13) 0.6560(13) 0.251(10) Uiso 1 1 d . . . . .
H59A H 0.391046 0.432599 0.666182 0.301 Uiso 1 1 calc R U . . .
H59B H 0.400131 0.487595 0.620273 0.301 Uiso 1 1 calc R U . . .
C60 C 0.5150(12) 0.5410(11) 0.7367(10) 0.190(7) Uiso 1 1 d . . . . .
H60A H 0.487353 0.565017 0.756953 0.228 Uiso 1 1 calc R U . . .
H60B H 0.545299 0.520487 0.773572 0.228 Uiso 1 1 calc R U . . .
C62 C 0.6372(10) 0.6594(9) 0.8160(8) 0.160(6) Uiso 1 1 d . . . . .
H62A H 0.602251 0.682020 0.826375 0.192 Uiso 1 1 calc R U . . .
H62B H 0.659176 0.637260 0.854525 0.192 Uiso 1 1 calc R U . . .
C63 C 0.7109(13) 0.7168(11) 0.8191(11) 0.224(9) Uiso 1 1 d . . . . .
H63A H 0.690859 0.721882 0.769668 0.336 Uiso 1 1 calc R U . . .
H63B H 0.758515 0.701935 0.831660 0.336 Uiso 1 1 calc R U . . .
H63C H 0.734035 0.766031 0.858044 0.336 Uiso 1 1 calc R U . . .
C64 C 0.2692(11) 0.2422(10) 0.3635(10) 0.144(5) Uani 1 1 d . . . . .
H64A H 0.234217 0.266173 0.335736 0.172 Uiso 1 1 calc R U . . .
H64B H 0.318998 0.252546 0.354774 0.172 Uiso 1 1 calc R U . . .
C65 C 0.2140(11) 0.1634(10) 0.3325(10) 0.159(7) Uani 1 1 d . . . . .
H65A H 0.162942 0.152480 0.339767 0.191 Uiso 1 1 calc R U . . .
H65B H 0.248158 0.138843 0.360029 0.191 Uiso 1 1 calc R U . . .
C66 C 0.1752(11) 0.1259(10) 0.2428(10) 0.160(6) Uani 1 1 d . . . . .
H66A H 0.150117 0.156903 0.217722 0.192 Uiso 0.5 1 calc R U P E -1
H66B H 0.226693 0.131859 0.237478 0.192 Uiso 0.5 1 calc R U P E -1
C67A C 0.097(3) 0.138(3) 0.179(3) 0.25(2) Uiso 0.5 1 d . . P F 1
H67A H 0.111393 0.189624 0.207340 0.298 Uiso 0.5 1 calc R U P F 1
H67B H 0.043997 0.102663 0.178054 0.298 Uiso 0.5 1 calc R U P F 1
C67B C 0.113(2) 0.053(2) 0.2045(19) 0.163(13) Uiso 0.5 1 d . . P F -1
H67C H 0.053956 0.049265 0.191022 0.195 Uiso 0.5 1 calc R U P F -1
H67D H 0.126021 0.023775 0.238118 0.195 Uiso 0.5 1 calc R U P F -1
C68A C 0.043(3) 0.135(3) 0.078(3) 0.26(2) Uiso 0.5 1 d . . P F 1
C68B C 0.105(3) 0.007(2) 0.119(2) 0.225(17) Uiso 0.5 1 d . . P F -1
N01L N 0.6160(12) 0.0904(9) 0.7248(10) 0.183(6) Uani 1 1 d . U . . .
N01V N 0.6471(15) 0.0308(11) 0.6489(13) 0.207(8) Uani 1 1 d . U . . .
C30 C 0.5244(14) 0.0342(13) 0.6364(13) 0.201(8) Uani 1 1 d . U . . .
C31 C 0.5525(13) -0.0009(10) 0.5981(10) 0.163(6) Uani 1 1 d . U . . .
H31 H 0.516531 -0.038503 0.548022 0.196 Uiso 1 1 calc R U . . .
C32 C 0.6615(14) 0.0678(12) 0.7027(12) 0.155(7) Uani 1 1 d . U . . .
C33 C 0.7541(10) 0.1129(8) 0.7764(8) 0.150(5) Uiso 1 1 d . . . . .
H33A H 0.792572 0.156305 0.770863 0.224 Uiso 1 1 calc R U . . .
H33B H 0.781379 0.079058 0.787032 0.224 Uiso 1 1 calc R U . . .
H33C H 0.747631 0.132085 0.818316 0.224 Uiso 1 1 calc R U . . .
C34 C 0.5946(13) 0.1290(11) 0.7748(12) 0.195(8) Uiso 1 1 d . . . . .
C35 C 0.552(2) 0.106(2) 0.8315(19) 0.393(17) Uiso 1 1 d . . . . .
C36 C 0.7109(13) 0.0110(11) 0.6339(11) 0.197(8) Uiso 1 1 d . . . . .
H36A H 0.706091 -0.038102 0.639990 0.236 Uiso 1 1 calc R U . . .
H36B H 0.773569 0.051732 0.670678 0.236 Uiso 1 1 calc R U . . .
C37 C 0.6861(14) 0.0039(12) 0.5518(12) 0.240(9) Uiso 1 1 d . . . . .
H37A H 0.692378 0.053953 0.547662 0.288 Uiso 1 1 calc R U . . .
H37B H 0.621957 -0.034363 0.516681 0.288 Uiso 1 1 calc R U . . .
C38 C 0.7454(13) -0.0213(11) 0.5220(11) 0.217(8) Uiso 1 1 d . . . . .
H38A H 0.735240 -0.073002 0.522978 0.261 Uiso 1 1 calc R U . . .
H38B H 0.809709 0.014538 0.559978 0.261 Uiso 1 1 calc R U . . .
C39 C 0.7258(15) -0.0243(13) 0.4266(13) 0.263(10) Uiso 1 1 d . . . . .
N011 N 0.7968(8) 0.5103(6) 0.3638(6) 0.089(3) Uani 1 1 d . . . . .
N014 N 0.8749(9) 0.6330(8) 0.4100(8) 0.117(4) Uani 1 1 d . . . . .
C40 C 0.7408(12) 0.5316(11) 0.3163(10) 0.136(6) Uani 1 1 d . . . . .
H40 H 0.681553 0.499271 0.273641 0.163 Uiso 1 1 calc R U . . .
C41 C 0.7852(13) 0.6054(13) 0.3415(11) 0.156(7) Uani 1 1 d . . . . .
H41 H 0.763682 0.637365 0.319446 0.187 Uiso 1 1 calc R U . . .
C42 C 0.8749(9) 0.5667(10) 0.4186(7) 0.101(4) Uani 1 1 d . . . . .
C43 C 0.7628(8) 0.4297(7) 0.3497(6) 0.104(4) Uani 1 1 d . . . . .
H43A H 0.699979 0.407954 0.337079 0.124 Uiso 1 1 calc R U . . .
H43B H 0.798473 0.423045 0.396830 0.124 Uiso 1 1 calc R U . . .
C44 C 0.7653(8) 0.3837(7) 0.2847(6) 0.105(4) Uani 1 1 d . . . . .
H44A H 0.828263 0.406293 0.297966 0.126 Uiso 1 1 calc R U . . .
H44B H 0.730320 0.391693 0.238329 0.126 Uiso 1 1 calc R U . . .
C45 C 0.7293(11) 0.2958(8) 0.2650(8) 0.181(8) Uani 1 1 d . . . . .
H45A H 0.666947 0.272170 0.253270 0.217 Uiso 1 1 calc R U . . .
H45B H 0.728565 0.272723 0.219292 0.217 Uiso 1 1 calc R U . . .
C46 C 0.7841(12) 0.2797(9) 0.3266(8) 0.169(8) Uani 1 1 d . . . . .
H46A H 0.780380 0.298461 0.371001 0.203 Uiso 1 1 calc R U . . .
H46B H 0.847450 0.307040 0.341450 0.203 Uiso 1 1 calc R U . . .
C47 C 0.7523(11) 0.1929(11) 0.3032(8) 0.163(7) Uani 1 1 d . . . . .
H47A H 0.690096 0.165568 0.291192 0.195 Uiso 1 1 calc R U . . .
H47B H 0.753108 0.173403 0.257335 0.195 Uiso 1 1 calc R U . . .
C48 C 0.8136(11) 0.1786(11) 0.3671(9) 0.189(8) Uani 1 1 d . . . . .
H48A H 0.788948 0.123214 0.355893 0.283 Uiso 1 1 calc R U . . .
H48B H 0.819207 0.204409 0.413957 0.283 Uiso 1 1 calc R U . . .
H48C H 0.872864 0.198763 0.373305 0.283 Uiso 1 1 calc R U . . .
C49 C 0.9523(12) 0.7088(10) 0.4601(11) 0.189(9) Uani 1 1 d . . . . .
H49A H 0.993699 0.720219 0.441529 0.227 Uiso 1 1 calc R U . . .
H49B H 0.985085 0.709227 0.511856 0.227 Uiso 1 1 calc R U . . .
C50 C 0.9228(14) 0.7680(11) 0.4625(10) 0.193(8) Uani 1 1 d . . . . .
H50A H 0.876251 0.751891 0.475295 0.232 Uiso 1 1 calc R U . . .
H50B H 0.893737 0.768453 0.410719 0.232 Uiso 1 1 calc R U . . .
C51 C 0.9970(14) 0.8541(13) 0.5197(12) 0.230(9) Uiso 1 1 d . . . . .
H51A H 1.027276 0.877160 0.494515 0.277 Uiso 1 1 calc R U . . .
H51B H 1.042559 0.850953 0.564421 0.277 Uiso 1 1 calc R U . . .
C52 C 0.9682(15) 0.9177(14) 0.5530(13) 0.265(11) Uiso 1 1 d . . . . .
H52A H 0.964101 0.951380 0.523531 0.318 Uiso 1 1 calc R U . . .
H52B H 0.908271 0.888924 0.545093 0.318 Uiso 1 1 calc R U . . .
C53 C 1.0380(19) 0.9690(17) 0.6400(17) 0.313(13) Uiso 1 1 d . . . . .
C67 C 0.9481(7) 0.5630(8) 0.4768(6) 0.131(6) Uani 1 1 d . . . . .
H67E H 0.925378 0.526258 0.497448 0.196 Uiso 1 1 calc R U . . .
H67F H 0.990173 0.613889 0.517441 0.196 Uiso 1 1 calc R U . . .
H67G H 0.979049 0.546217 0.455673 0.196 Uiso 1 1 calc R U . . .

loop_
_atom_site_aniso_label
_atom_site_aniso_U_11
_atom_site_aniso_U_22
_atom_site_aniso_U_33
_atom_site_aniso_U_23
_atom_site_aniso_U_13
_atom_site_aniso_U_12
Sn1 0.0485(3) 0.0797(4) 0.0489(3) 0.0227(3) 0.0220(2) 0.0234(3)
Sn2 0.0485(3) 0.0632(3) 0.0497(3) 0.0221(2) 0.0242(2) 0.0252(2)
Sn3 0.0534(3) 0.0714(4) 0.0642(3) 0.0306(3) 0.0270(3) 0.0320(3)
Sn4 0.0501(3) 0.0719(4) 0.0480(3) 0.0310(3) 0.0241(2) 0.0266(3)
Sn5 0.0592(3) 0.0947(5) 0.0503(3) 0.0311(3) 0.0325(3) 0.0271(3)
Sn6 0.0452(3) 0.0757(4) 0.0481(3) 0.0271(3) 0.0251(2) 0.0237(3)
Sn7 0.0490(3) 0.0718(3) 0.0458(3) 0.0289(2) 0.0261(2) 0.0311(3)
Sn8 0.0451(3) 0.0640(3) 0.0481(3) 0.0254(2) 0.0253(2) 0.0260(2)
Sn9 0.0540(3) 0.0720(4) 0.0479(3) 0.0265(3) 0.0307(2) 0.0312(3)
Sn10 0.0632(3) 0.0683(4) 0.0570(3) 0.0304(3) 0.0363(3) 0.0346(3)
S1 0.0601(14) 0.101(2) 0.0581(13) 0.0244(13) 0.0173(11) 0.0179(13)
S2 0.0612(13) 0.0708(14) 0.0594(12) 0.0154(11) 0.0281(11) 0.0250(11)
S3 0.0636(13) 0.0750(15) 0.0706(14) 0.0257(12) 0.0315(11) 0.0381(12)
S4 0.0571(12) 0.0827(15) 0.0628(12) 0.0417(12) 0.0240(10) 0.0333(11)
S5 0.0679(13) 0.0911(16) 0.0506(11) 0.0377(11) 0.0304(10) 0.0287(12)
S6 0.0545(12) 0.0962(17) 0.0615(12) 0.0338(12) 0.0354(10) 0.0251(12)
S7 0.0545(11) 0.0824(14) 0.0556(11) 0.0328(10) 0.0318(10) 0.0375(11)
S8 0.0491(10) 0.0671(12) 0.0497(10) 0.0242(9) 0.0275(9) 0.0265(9)
S9 0.0735(14) 0.0731(14) 0.0579(12) 0.0273(10) 0.0387(11) 0.0403(12)
S10 0.0633(12) 0.0827(15) 0.0592(12) 0.0397(11) 0.0364(10) 0.0406(11)
S11 0.0995(19) 0.0719(15) 0.0876(17) 0.0410(14) 0.0548(16) 0.0398(14)
S12 0.0534(11) 0.0663(13) 0.0621(12) 0.0302(10) 0.0326(10) 0.0257(10)
S13 0.0533(11) 0.0725(13) 0.0488(10) 0.0281(9) 0.0279(9) 0.0284(10)
S14 0.0462(10) 0.0761(14) 0.0590(11) 0.0295(10) 0.0272(9) 0.0309(10)
S15 0.0682(16) 0.094(2) 0.109(2) 0.0409(17) 0.0345(15) 0.0496(15)
S16 0.0527(11) 0.0705(13) 0.0589(11) 0.0316(10) 0.0281(9) 0.0232(10)
S17 0.091(2) 0.162(3) 0.0667(16) 0.0400(18) 0.0523(16) 0.029(2)
S18 0.0644(13) 0.0946(17) 0.0570(12) 0.0296(11) 0.0392(11) 0.0399(12)
S19 0.0536(11) 0.0882(16) 0.0473(10) 0.0299(10) 0.0220(9) 0.0317(11)
S20 0.0463(11) 0.0912(16) 0.0553(12) 0.0252(11) 0.0227(9) 0.0205(11)
O1 0.049(3) 0.063(3) 0.044(3) 0.024(2) 0.027(2) 0.025(2)
O2 0.039(2) 0.058(3) 0.048(3) 0.024(2) 0.023(2) 0.022(2)
O3 0.044(3) 0.060(3) 0.046(3) 0.022(2) 0.027(2) 0.023(2)
O4 0.043(3) 0.068(3) 0.040(3) 0.021(2) 0.018(2) 0.021(2)
C1 0.22(2) 0.33(3) 0.168(15) 0.082(17) 0.168(16) 0.11(2)
C5 0.082(8) 0.152(13) 0.114(10) 0.023(9) 0.027(8) 0.071(9)
C6 0.188(11) 0.175(11) 0.240(12) 0.063(8) 0.117(9) 0.114(8)
C8 0.159(14) 0.115(11) 0.106(10) 0.019(8) 0.060(10) 0.068(10)
C9 0.204(12) 0.229(13) 0.221(13) 0.072(9) 0.096(9) 0.121(9)
C11 0.42(2) 0.41(2) 0.42(2) 0.154(12) 0.206(13) 0.212(13)
N00Z 0.070(5) 0.096(6) 0.056(4) 0.037(4) 0.020(4) 0.035(5)
N012 0.070(5) 0.127(8) 0.061(5) 0.043(5) 0.023(4) 0.038(6)
C14 0.094(9) 0.115(10) 0.093(8) 0.053(7) 0.040(7) 0.061(8)
C15 0.100(9) 0.152(13) 0.091(9) 0.052(9) 0.045(7) 0.074(10)
C16 0.066(6) 0.100(8) 0.054(5) 0.032(5) 0.019(5) 0.032(6)
C17 0.095(8) 0.106(9) 0.074(7) 0.041(6) 0.034(6) 0.046(7)
C18 0.074(7) 0.139(10) 0.076(7) 0.049(7) 0.038(6) 0.034(7)
C19 0.069(7) 0.131(11) 0.102(9) 0.025(8) 0.039(7) 0.035(7)
C20 0.081(9) 0.181(15) 0.113(10) 0.045(10) 0.049(8) 0.006(9)
C21 0.083(11) 0.33(3) 0.183(19) 0.06(2) 0.068(13) 0.044(15)
C22A 0.150(14) 0.165(15) 0.152(14) 0.060(10) 0.099(11) 0.057(9)
C22B 0.22(4) 0.18(3) 0.13(2) 0.10(2) 0.14(3) 0.16(3)
C23 0.111(13) 0.205(19) 0.231(19) 0.081(16) 0.081(14) 0.072(13)
C24 0.109(9) 0.106(9) 0.071(7) 0.039(6) 0.050(7) 0.029(7)
C25 0.089(8) 0.125(10) 0.077(7) 0.052(7) 0.034(6) 0.021(7)
C26 0.144(14) 0.169(17) 0.107(11) 0.038(11) 0.070(10) 0.021(12)
C27 0.161(14) 0.141(14) 0.130(12) 0.047(11) 0.103(11) 0.058(12)
C28 0.215(18) 0.136(14) 0.112(11) 0.042(10) 0.095(12) 0.071(14)
C29 0.145(13) 0.138(13) 0.104(10) 0.062(10) 0.074(10) 0.045(11)
N01E 0.076(8) 0.243(18) 0.121(10) -0.011(12) 0.049(8) 0.064(10)
N010 0.096(8) 0.121(9) 0.103(8) 0.056(7) 0.052(7) 0.060(7)
C54 0.116(13) 0.21(2) 0.114(12) 0.074(14) 0.063(11) 0.085(13)
C55 0.085(11) 0.30(3) 0.120(13) 0.094(17) 0.051(10) 0.036(14)
C56 0.072(9) 0.148(15) 0.196(18) 0.070(14) 0.077(12) 0.080(10)
C57 0.085(9) 0.152(13) 0.217(16) 0.109(13) 0.083(11) 0.079(9)
C64 0.137(14) 0.163(16) 0.148(15) 0.070(14) 0.081(13) 0.076(13)
C65 0.137(14) 0.130(14) 0.161(16) 0.032(13) 0.044(12) 0.070(12)
C66 0.123(13) 0.142(15) 0.143(14) 0.005(12) 0.036(11) 0.058(12)
N01L 0.203(10) 0.159(9) 0.202(10) 0.120(8) 0.122(8) 0.056(6)
N01V 0.207(11) 0.191(11) 0.226(11) 0.103(8) 0.114(8) 0.085(8)
C30 0.197(11) 0.209(12) 0.210(11) 0.081(8) 0.133(9) 0.074(8)
C31 0.157(10) 0.151(10) 0.154(10) 0.048(7) 0.076(8) 0.057(7)
C32 0.180(11) 0.125(10) 0.153(10) 0.093(8) 0.097(8) 0.035(6)
N011 0.105(7) 0.116(8) 0.090(7) 0.050(6) 0.073(6) 0.064(7)
N014 0.140(11) 0.123(10) 0.151(11) 0.051(9) 0.122(10) 0.065(9)
C40 0.130(14) 0.148(15) 0.139(14) 0.062(13) 0.061(12) 0.086(13)
C41 0.134(16) 0.22(2) 0.172(18) 0.085(18) 0.091(15) 0.126(17)
C42 0.089(9) 0.136(12) 0.080(8) 0.027(8) 0.063(7) 0.037(9)
C43 0.116(10) 0.126(10) 0.093(8) 0.057(8) 0.073(8) 0.052(8)
C44 0.102(9) 0.119(10) 0.087(8) 0.039(7) 0.054(7) 0.038(8)
C45 0.222(18) 0.116(12) 0.087(10) 0.031(9) 0.066(11) -0.013(12)
C46 0.27(2) 0.106(11) 0.090(10) 0.028(9) 0.101(13) 0.037(13)
C47 0.167(16) 0.20(2) 0.095(11) 0.052(13) 0.060(11) 0.080(15)
C48 0.157(16) 0.28(2) 0.150(15) 0.074(16) 0.100(14) 0.100(17)
C49 0.161(16) 0.125(14) 0.216(19) -0.032(14) 0.124(15) 0.016(13)
C50 0.28(2) 0.158(18) 0.163(16) 0.073(15) 0.155(18) 0.070(19)
C67 0.073(7) 0.242(17) 0.071(7) 0.071(9) 0.037(6) 0.065(10)

loop_
_atom_type_symbol
_atom_type_description
_atom_type_scat_dispersion_real
_atom_type_scat_dispersion_imag
_atom_type_scat_source
C C 0.0181 0.0091 'International Tables Vol C Tables 4.2.6.8 and 6.1.1.4'
H H 0.0000 0.0000 'International Tables Vol C Tables 4.2.6.8 and 6.1.1.4'
N N 0.0311 0.0180 'International Tables Vol C Tables 4.2.6.8 and 6.1.1.4'
O O 0.0492 0.0322 'International Tables Vol C Tables 4.2.6.8 and 6.1.1.4'
S S 0.3331 0.5567 'International Tables Vol C Tables 4.2.6.8 and 6.1.1.4'
Sn Sn 0.0259 5.4591 'International Tables Vol C Tables 4.2.6.8 and 6.1.1.4'

loop_
_geom_angle_atom_site_label_1
_geom_angle_atom_site_label_2
_geom_angle_atom_site_label_3
_geom_angle
_geom_angle_site_symmetry_1
_geom_angle_site_symmetry_3
_geom_angle_publ_flag
S1 Sn1 O1 175.07(12) . . ?
S2 Sn1 S1 102.27(9) . . ?
S2 Sn1 S19 116.18(8) . . ?
S2 Sn1 S20 118.01(8) . . ?
S2 Sn1 O1 79.44(12) . . ?
S19 Sn1 S1 103.73(8) . . ?
S19 Sn1 S20 116.21(9) . . ?
S19 Sn1 O1 79.40(12) . . ?
S20 Sn1 S1 95.28(8) . . ?
S20 Sn1 O1 79.87(11) . . ?
S2 Sn2 S8 101.54(7) . . ?
S2 Sn2 S16 101.34(7) . . ?
S3 Sn2 S2 95.88(8) . . ?
S3 Sn2 S8 101.66(7) . . ?
S3 Sn2 S16 100.43(8) . . ?
S8 Sn2 S16 146.16(7) . . ?
O1 Sn2 S2 85.96(14) . . ?
O1 Sn2 S3 177.92(13) . . ?
O1 Sn2 S8 78.87(13) . . ?
O1 Sn2 S16 78.23(13) . . ?
O1 Sn2 O2 92.25(18) . . ?
O2 Sn2 S2 178.22(14) . . ?
O2 Sn2 S3 85.90(14) . . ?
O2 Sn2 S8 78.15(13) . . ?
O2 Sn2 S16 78.20(12) . . ?
S3 Sn3 S4 116.50(8) . . ?
S3 Sn3 S15 101.07(9) . . ?
S3 Sn3 O2 80.06(12) . . ?
S4 Sn3 S15 101.52(9) . . ?
S4 Sn3 O2 79.74(11) . . ?
S14 Sn3 S3 117.86(8) . . ?
S14 Sn3 S4 116.82(8) . . ?
S14 Sn3 S15 97.36(9) . . ?
S14 Sn3 O2 80.25(12) . . ?
S15 Sn3 O2 177.62(13) . . ?
S4 Sn4 S5 95.20(8) . . ?
S4 Sn4 S13 100.91(7) . . ?
S4 Sn4 S16 101.62(8) . . ?
S5 Sn4 S13 99.87(7) . . ?
S5 Sn4 S16 101.92(7) . . ?
S13 Sn4 S16 146.88(6) . . ?
O2 Sn4 S4 86.00(13) . . ?
O2 Sn4 S5 178.46(15) . . ?
O2 Sn4 S13 78.93(14) . . ?
O2 Sn4 S16 78.77(13) . . ?
O2 Sn4 O4 92.78(17) . . ?
O4 Sn4 S4 178.75(13) . . ?
O4 Sn4 S5 86.03(13) . . ?
O4 Sn4 S13 78.60(14) . . ?
O4 Sn4 S16 78.35(14) . . ?
S5 Sn5 S6 117.19(9) . . ?
S5 Sn5 S17 96.58(10) . . ?
S5 Sn5 S18 117.49(8) . . ?
S5 Sn5 O4 79.86(12) . . ?
S6 Sn5 S17 102.75(9) . . ?
S6 Sn5 O4 79.68(12) . . ?
S17 Sn5 O4 176.36(14) . . ?
S18 Sn5 S6 116.07(8) . . ?
S18 Sn5 S17 101.37(11) . . ?
S18 Sn5 O4 79.78(13) . . ?
S6 Sn6 S7 102.36(8) . . ?
S6 Sn6 S16 100.61(8) . . ?
S16 Sn6 S7 146.07(7) . . ?
S20 Sn6 S6 95.09(7) . . ?
S20 Sn6 S7 100.31(8) . . ?
S20 Sn6 S16 102.17(8) . . ?
O1 Sn6 S6 178.36(14) . . ?
O1 Sn6 S7 77.78(14) . . ?
O1 Sn6 S16 78.58(14) . . ?
O1 Sn6 S20 86.48(14) . . ?
O4 Sn6 S6 86.09(13) . . ?
O4 Sn6 S7 78.34(15) . . ?
O4 Sn6 S16 78.67(15) . . ?
O4 Sn6 S20 178.39(15) . . ?
O4 Sn6 O1 92.35(18) . . ?
S8 Sn7 S7 146.34(6) . . ?
S10 Sn7 S7 101.69(7) . . ?
S10 Sn7 S8 100.56(7) . . ?
S19 Sn7 S7 100.32(7) . . ?
S19 Sn7 S8 102.27(7) . . ?
S19 Sn7 S10 95.69(7) . . ?
O1 Sn7 S7 78.20(13) . . ?
O1 Sn7 S8 78.81(13) . . ?
O1 Sn7 S10 178.26(14) . . ?
O1 Sn7 S19 86.04(14) . . ?
O1 Sn7 O3 92.45(18) . . ?
O3 Sn7 S7 78.34(12) . . ?
O3 Sn7 S8 78.43(13) . . ?
O3 Sn7 S10 85.83(14) . . ?
O3 Sn7 S19 178.17(13) . . ?
S12 Sn8 S8 101.66(7) . . ?
S12 Sn8 S13 101.36(7) . . ?
S12 Sn8 S14 95.29(7) . . ?
S13 Sn8 S8 145.99(6) . . ?
S14 Sn8 S8 100.31(7) . . ?
S14 Sn8 S13 102.11(7) . . ?
O2 Sn8 S8 77.95(13) . . ?
O2 Sn8 S12 178.53(13) . . ?
O2 Sn8 S13 78.39(13) . . ?
O2 Sn8 S14 86.17(13) . . ?
O3 Sn8 S8 78.48(13) . . ?
O3 Sn8 S12 86.34(14) . . ?
O3 Sn8 S13 78.38(12) . . ?
O3 Sn8 S14 178.15(14) . . ?
O3 Sn8 O2 92.19(18) . . ?
S7 Sn9 S13 145.97(7) . . ?
S9 Sn9 S7 101.48(7) . . ?
S9 Sn9 S13 101.27(7) . . ?
S9 Sn9 S18 95.57(8) . . ?
S18 Sn9 S7 100.65(7) . . ?
S18 Sn9 S13 101.95(7) . . ?
O3 Sn9 S7 78.51(13) . . ?
O3 Sn9 S9 86.13(14) . . ?
O3 Sn9 S13 78.14(13) . . ?
O3 Sn9 S18 178.23(14) . . ?
O4 Sn9 S7 78.48(13) . . ?
O4 Sn9 S9 178.37(13) . . ?
O4 Sn9 S13 78.08(13) . . ?
O4 Sn9 S18 86.03(14) . . ?
O4 Sn9 O3 92.27(18) . . ?
S9 Sn10 S11 102.21(8) . . ?
S9 Sn10 O3 79.63(11) . . ?
S10 Sn10 S9 117.32(8) . . ?
S10 Sn10 S11 97.10(9) . . ?
S10 Sn10 O3 79.99(12) . . ?
S11 Sn10 O3 177.06(12) . . ?
S12 Sn10 S9 116.67(7) . . ?
S12 Sn10 S10 116.82(7) . . ?
S12 Sn10 S11 101.25(9) . . ?
S12 Sn10 O3 79.81(12) . . ?
C12 S1 Sn1 99.6(5) . . ?
Sn1 S2 Sn2 93.49(8) . . ?
Sn3 S3 Sn2 93.19(8) . . ?
Sn3 S4 Sn4 92.92(7) . . ?
Sn5 S5 Sn4 93.29(7) . . ?
Sn5 S6 Sn6 93.10(7) . . ?
Sn7 S7 Sn6 86.54(7) . . ?
Sn9 S7 Sn6 86.21(6) . . ?
Sn9 S7 Sn7 86.57(6) . . ?
Sn2 S8 Sn7 85.94(6) . . ?
Sn2 S8 Sn8 86.69(6) . . ?
Sn7 S8 Sn8 86.21(6) . . ?
Sn10 S9 Sn9 93.22(7) . . ?
Sn10 S10 Sn7 93.27(7) . . ?
C8 S11 Sn10 101.9(5) . . ?
Sn8 S12 H12 170(10) . . ?
Sn10 S12 Sn8 93.14(7) . . ?
Sn10 S12 H12 80(10) . . ?
Sn4 S13 Sn8 86.14(6) . . ?
Sn4 S13 Sn9 86.38(6) . . ?
Sn8 S13 Sn9 86.18(6) . . ?
Sn3 S14 Sn8 92.80(7) . . ?
C5 S15 Sn3 101.5(4) . . ?
Sn4 S16 Sn2 86.08(6) . . ?
Sn6 S16 Sn2 86.27(6) . . ?
Sn6 S16 Sn4 86.17(7) . . ?
C1 S17 Sn5 100.4(4) . . ?
Sn5 S18 Sn9 93.22(8) . . ?
Sn1 S19 Sn7 93.40(7) . . ?
Sn1 S20 Sn6 93.24(7) . . ?
Sn2 O1 Sn1 101.10(19) . . ?
Sn2 O1 Sn6 116.5(2) . . ?
Sn6 O1 Sn1 100.40(18) . . ?
Sn7 O1 Sn1 101.17(18) . . ?
Sn7 O1 Sn2 116.0(2) . . ?
Sn7 O1 Sn6 117.0(2) . . ?
Sn2 O2 Sn3 100.84(18) . . ?
Sn4 O2 Sn2 116.5(2) . . ?
Sn4 O2 Sn3 101.34(18) . . ?
Sn4 O2 Sn8 116.1(2) . . ?
Sn8 O2 Sn2 116.7(2) . . ?
Sn8 O2 Sn3 100.77(17) . . ?
Sn7 O3 Sn10 100.91(18) . . ?
Sn8 O3 Sn7 116.5(2) . . ?
Sn8 O3 Sn9 116.9(2) . . ?
Sn8 O3 Sn10 100.71(17) . . ?
Sn9 O3 Sn7 116.2(2) . . ?
Sn9 O3 Sn10 101.02(18) . . ?
Sn4 O4 Sn5 100.81(18) . . ?
Sn4 O4 Sn9 116.4(2) . . ?
Sn6 O4 Sn4 116.4(2) . . ?
Sn6 O4 Sn5 101.13(18) . . ?
Sn6 O4 Sn9 116.6(2) . . ?
Sn9 O4 Sn5 100.94(19) . . ?
S17 C1 H1A 107.2 . . ?
S17 C1 H1B 107.2 . . ?
H1A C1 H1B 106.8 . . ?
C2 C1 S17 120.7(19) . . ?
C2 C1 H1A 107.2 . . ?
C2 C1 H1B 107.2 . . ?
C1 C2 H2A 92.6 . . ?
C1 C2 H2B 92.6 . . ?
H2A C2 H2B 103.0 . . ?
C3 C2 C1 172(3) . . ?
C3 C2 H2A 92.6 . . ?
C3 C2 H2B 92.6 . . ?
C2 C3 C4 127(3) . . ?
S15 C5 H5A 108.8 . . ?
S15 C5 H5B 108.8 . . ?
H5A C5 H5B 107.6 . . ?
C6 C5 S15 114.0(11) . . ?
C6 C5 H5A 108.8 . . ?
C6 C5 H5B 108.8 . . ?
C5 C6 H6A 109.1 . . ?
C5 C6 H6B 109.1 . . ?
C5 C6 C7 112.7(14) . . ?
H6A C6 H6B 107.8 . . ?
C7 C6 H6A 109.1 . . ?
C7 C6 H6B 109.1 . . ?
C9 C8 S11 98.9(15) . . ?
C8 C9 C10 90.0(17) . . ?
C11 C10 C9 88.2(19) . . ?
S1 C12 H12A 104.9 . . ?
S1 C12 H12B 104.9 . . ?
H12A C12 H12B 105.8 . . ?
C13 C12 S1 129.4(16) . . ?
C13 C12 H12A 104.9 . . ?
C13 C12 H12B 104.9 . . ?
C14 N00Z C24 126.5(10) . . ?
C16 N00Z C14 107.6(10) . . ?
C16 N00Z C24 125.9(10) . . ?
C15 N012 C18 125.9(11) . . ?
C16 N012 C15 110.6(10) . . ?
C16 N012 C18 123.4(11) . . ?
N00Z C14 H14 125.3 . . ?
C15 C14 N00Z 109.3(12) . . ?
C15 C14 H14 125.3 . . ?
N012 C15 H15 127.1 . . ?
C14 C15 N012 105.7(12) . . ?
C14 C15 H15 127.1 . . ?
N00Z C16 C17 126.3(11) . . ?
N012 C16 N00Z 106.7(10) . . ?
N012 C16 C17 127.1(11) . . ?
C16 C17 H17A 109.5 . . ?
C16 C17 H17B 109.5 . . ?
C16 C17 H17C 109.5 . . ?
H17A C17 H17B 109.5 . . ?
H17A C17 H17C 109.5 . . ?
H17B C17 H17C 109.5 . . ?
N012 C18 H18A 108.9 . . ?
N012 C18 H18B 108.9 . . ?
N012 C18 C19 113.4(10) . . ?
H18A C18 H18B 107.7 . . ?
C19 C18 H18A 108.9 . . ?
C19 C18 H18B 108.9 . . ?
C18 C19 H19A 108.8 . . ?
C18 C19 H19B 108.8 . . ?
C18 C19 C20 113.7(11) . . ?
H19A C19 H19B 107.7 . . ?
C20 C19 H19A 108.8 . . ?
C20 C19 H19B 108.8 . . ?
C19 C20 H20A 108.2 . . ?
C19 C20 H20B 108.2 . . ?
H20A C20 H20B 107.3 . . ?
C21 C20 C19 116.4(16) . . ?
C21 C20 H20A 108.2 . . ?
C21 C20 H20B 108.2 . . ?
C20 C21 H21A 104.8 . . ?
C20 C21 H21B 104.8 . . ?
H21A C21 H21B 105.8 . . ?
C22A C21 C20 130(3) . . ?
C22A C21 H21A 104.8 . . ?
C22A C21 H21B 104.8 . . ?
C22B C21 C20 111(2) . . ?
C22B C21 H21A 142.0 . . ?
C22B C21 H21B 54.3 . . ?
C22B C21 C22A 59.5(19) . . ?
C21 C22A H22A 106.2 . . ?
C21 C22A H22B 106.2 . . ?
C21 C22A C23 124(3) . . ?
H22A C22A H22B 106.4 . . ?
C22B C22A C21 54.9(19) . . ?
C22B C22A H22A 158.0 . . ?
C22B C22A H22B 91.1 . . ?
C22B C22A C23 81(2) . . ?
C23 C22A H22A 106.2 . . ?
C23 C22A H22B 106.2 . . ?
C21 C22B C22A 66(2) . . ?
C21 C22B H22C 109.1 . . ?
C21 C22B H22D 109.1 . . ?
C21 C22B C23 112(2) . . ?
C22A C22B H22C 97.7 . . ?
C22A C22B H22D 153.9 . . ?
C22A C22B C23 55.7(15) . . ?
H22C C22B H22D 107.9 . . ?
C23 C22B H22C 109.1 . . ?
C23 C22B H22D 109.1 . . ?
C22A C23 C22B 43.5(14) . . ?
N00Z C24 H24A 109.5 . . ?
N00Z C24 H24B 109.5 . . ?
N00Z C24 C25 110.8(8) . . ?
H24A C24 H24B 108.1 . . ?
C25 C24 H24A 109.5 . . ?
C25 C24 H24B 109.5 . . ?
C24 C25 H25A 108.8 . . ?
C24 C25 H25B 108.8 . . ?
H25A C25 H25B 107.7 . . ?
C26 C25 C24 113.7(10) . . ?
C26 C25 H25A 108.8 . . ?
C26 C25 H25B 108.8 . . ?
C25 C26 H26A 109.1 . . ?
C25 C26 H26B 109.1 . . ?
H26A C26 H26B 107.8 . . ?
C27 C26 C25 112.6(15) . . ?
C27 C26 H26A 109.1 . . ?
C27 C26 H26B 109.1 . . ?
C26 C27 H27A 108.7 . . ?
C26 C27 H27B 108.7 . . ?
C26 C27 C28 114.3(14) . . ?
H27A C27 H27B 107.6 . . ?
C28 C27 H27A 108.7 . . ?
C28 C27 H27B 108.7 . . ?
C27 C28 H28A 109.6 . . ?
C27 C28 H28B 109.6 . . ?
H28A C28 H28B 108.1 . . ?
C29 C28 C27 110.1(14) . . ?
C29 C28 H28A 109.6 . . ?
C29 C28 H28B 109.6 . . ?
C28 C29 H29A 109.5 . . ?
C28 C29 H29B 109.5 . . ?
C28 C29 H29C 109.5 . . ?
H29A C29 H29B 109.5 . . ?
H29A C29 H29C 109.5 . . ?
H29B C29 H29C 109.5 . . ?
C55 N01E C58 123.1(18) . . ?
C56 N01E C55 107.4(16) . . ?
C56 N01E C58 129(2) . . ?
C54 N010 C64 125.3(15) . . ?
C56 N010 C54 106.6(14) . . ?
C56 N010 C64 128.1(16) . . ?
H22E C22 H22F 108.9 . . ?
C60 C22 H22E 110.8 . . ?
C60 C22 H22F 110.8 . . ?
C60 C22 C62 104.6(13) . . ?
C62 C22 H22E 110.8 . . ?
C62 C22 H22F 110.8 . . ?
N010 C54 H54 125.4 . . ?
C55 C54 N010 109.2(19) . . ?
C55 C54 H54 125.4 . . ?
N01E C55 H55 126.5 . . ?
C54 C55 N01E 106.9(16) . . ?
C54 C55 H55 126.5 . . ?
N01E C56 N010 109.9(18) . . ?
N01E C56 C57 131(2) . . ?
N010 C56 C57 118.7(19) . . ?
C56 C57 H57A 109.5 . . ?
C56 C57 H57B 109.5 . . ?
C56 C57 H57C 109.5 . . ?
H57A C57 H57B 109.5 . . ?
H57A C57 H57C 109.5 . . ?
H57B C57 H57C 109.5 . . ?
N01E C58 H58 120.9 . . ?
C59 C58 N01E 118(2) . . ?
C59 C58 H58 120.9 . . ?
C58 C59 H59A 108.2 . . ?
C58 C59 H59B 108.2 . . ?
C58 C59 C60 116(2) . . ?
H59A C59 H59B 107.4 . . ?
C60 C59 H59A 108.2 . . ?
C60 C59 H59B 108.2 . . ?
C22 C60 C59 117.1(16) . . ?
C22 C60 H60A 108.0 . . ?
C22 C60 H60B 108.0 . . ?
C59 C60 H60A 108.0 . . ?
C59 C60 H60B 108.0 . . ?
H60A C60 H60B 107.3 . . ?
C22 C62 H62A 110.2 . . ?
C22 C62 H62B 110.2 . . ?
H62A C62 H62B 108.5 . . ?
C63 C62 C22 107.4(14) . . ?
C63 C62 H62A 110.2 . . ?
C63 C62 H62B 110.2 . . ?
C62 C63 H63A 109.5 . . ?
C62 C63 H63B 109.5 . . ?
C62 C63 H63C 109.5 . . ?
H63A C63 H63B 109.5 . . ?
H63A C63 H63C 109.5 . . ?
H63B C63 H63C 109.5 . . ?
N010 C64 H64A 108.3 . . ?
N010 C64 H64B 108.3 . . ?
H64A C64 H64B 107.4 . . ?
C65 C64 N010 116.0(16) . . ?
C65 C64 H64A 108.3 . . ?
C65 C64 H64B 108.3 . . ?
C64 C65 H65A 109.0 . . ?
C64 C65 H65B 109.0 . . ?
C64 C65 C66 112.9(17) . . ?
H65A C65 H65B 107.8 . . ?
C66 C65 H65A 109.0 . . ?
C66 C65 H65B 109.0 . . ?
C65 C66 H66A 107.7 . . ?
C65 C66 H66B 107.7 . . ?
C65 C66 C67A 122(2) . . ?
H66A C66 H66B 107.1 . . ?
C67A C66 H66A 26.0 . . ?
C67A C66 H66B 116.8 . . ?
C67B C66 C65 119(2) . . ?
C67B C66 H66A 107.7 . . ?
C67B C66 H66B 107.7 . . ?
C67B C66 C67A 82(2) . . ?
C66 C67A H67A 100.7 . . ?
C66 C67A H67B 100.7 . . ?
C66 C67A C67B 42.6(15) . . ?
C66 C67A C68A 145(3) . . ?
H67A C67A H67B 104.4 . . ?
C67B C67A H67A 136.0 . . ?
C67B C67A H67B 70.1 . . ?
C68A C67A H67A 100.7 . . ?
C68A C67A H67B 100.7 . . ?
C68A C67A C67B 123(3) . . ?
C66 C67B C67A 55.8(18) . . ?
C66 C67B H67C 108.6 . . ?
C66 C67B H67D 108.6 . . ?
C66 C67B C68B 115(3) . . ?
C67A C67B H67C 65.8 . . ?
C67A C67B H67D 154.9 . . ?
H67C C67B H67D 107.6 . . ?
C68B C67B C67A 96(2) . . ?
C68B C67B H67C 108.6 . . ?
C68B C67B H67D 108.6 . . ?
C32 N01L C30 87.6(17) . . ?
C32 N01L C34 160(2) . . ?
C34 N01L C30 112.2(18) . . ?
C31 N01V C36 127(2) . . ?
C32 N01V C31 105(2) . . ?
C32 N01V C36 128(3) . . ?
C31 C30 N01L 106.0(18) . . ?
N01V C31 H31 127.2 . . ?
C30 C31 N01V 105.6(19) . . ?
C30 C31 H31 127.2 . . ?
N01L C32 C33 99(2) . . ?
N01V C32 N01L 136(3) . . ?
N01V C32 C33 125(3) . . ?
C32 C33 H33A 109.5 . . ?
C32 C33 H33B 109.5 . . ?
C32 C33 H33C 109.5 . . ?
H33A C33 H33B 109.5 . . ?
H33A C33 H33C 109.5 . . ?
H33B C33 H33C 109.5 . . ?
N01L C34 C35 137(2) . . ?
N01V C36 H36A 109.9 . . ?
N01V C36 H36B 109.9 . . ?
N01V C36 C37 108.7(17) . . ?
H36A C36 H36B 108.3 . . ?
C37 C36 H36A 109.9 . . ?
C37 C36 H36B 109.9 . . ?
C36 C37 H37A 108.1 . . ?
C36 C37 H37B 108.1 . . ?
C36 C37 C38 116.8(17) . . ?
H37A C37 H37B 107.3 . . ?
C38 C37 H37A 108.1 . . ?
C38 C37 H37B 108.1 . . ?
C37 C38 H38A 107.4 . . ?
C37 C38 H38B 107.4 . . ?
C37 C38 C39 119.7(15) . . ?
H38A C38 H38B 106.9 . . ?
C39 C38 H38A 107.4 . . ?
C39 C38 H38B 107.4 . . ?
C40 N011 C43 116.8(14) . . ?
C42 N011 C40 115.1(14) . . ?
C42 N011 C43 128.0(13) . . ?
C42 N014 C41 103.4(14) . . ?
C42 N014 C49 122.7(17) . . ?
C49 N014 C41 133.8(18) . . ?
N011 C40 H40 127.5 . . ?
C41 C40 N011 105.0(18) . . ?
C41 C40 H40 127.5 . . ?
N014 C41 H41 125.0 . . ?
C40 C41 N014 109.9(18) . . ?
C40 C41 H41 125.0 . . ?
N011 C42 N014 106.6(14) . . ?
N011 C42 C67 128.5(16) . . ?
N014 C42 C67 124.9(15) . . ?
N011 C43 H43A 108.8 . . ?
N011 C43 H43B 108.8 . . ?
N011 C43 C44 113.8(9) . . ?
H43A C43 H43B 107.7 . . ?
C44 C43 H43A 108.8 . . ?
C44 C43 H43B 108.8 . . ?
C43 C44 H44A 107.9 . . ?
C43 C44 H44B 107.9 . . ?
C43 C44 C45 117.6(10) . . ?
H44A C44 H44B 107.2 . . ?
C45 C44 H44A 107.9 . . ?
C45 C44 H44B 107.9 . . ?
C44 C45 H45A 109.4 . . ?
C44 C45 H45B 109.4 . . ?
H45A C45 H45B 108.0 . . ?
C46 C45 C44 111.2(13) . . ?
C46 C45 H45A 109.4 . . ?
C46 C45 H45B 109.4 . . ?
C45 C46 H46A 109.6 . . ?
C45 C46 H46B 109.6 . . ?
C45 C46 C47 110.2(14) . . ?
H46A C46 H46B 108.1 . . ?
C47 C46 H46A 109.6 . . ?
C47 C46 H46B 109.6 . . ?
C46 C47 H47A 109.9 . . ?
C46 C47 H47B 109.9 . . ?
H47A C47 H47B 108.3 . . ?
C48 C47 C46 108.8(15) . . ?
C48 C47 H47A 109.9 . . ?
C48 C47 H47B 109.9 . . ?
C47 C48 H48A 109.5 . . ?
C47 C48 H48B 109.5 . . ?
C47 C48 H48C 109.5 . . ?
H48A C48 H48B 109.5 . . ?
H48A C48 H48C 109.5 . . ?
H48B C48 H48C 109.5 . . ?
N014 C49 H49A 109.6 . . ?
N014 C49 H49B 109.6 . . ?
N014 C49 C50 110.2(17) . . ?
H49A C49 H49B 108.1 . . ?
C50 C49 H49A 109.6 . . ?
C50 C49 H49B 109.6 . . ?
C49 C50 H50A 107.8 . . ?
C49 C50 H50B 107.8 . . ?
C49 C50 C51 117.9(19) . . ?
H50A C50 H50B 107.2 . . ?
C51 C50 H50A 107.8 . . ?
C51 C50 H50B 107.8 . . ?
C50 C51 H51A 107.1 . . ?
C50 C51 H51B 107.1 . . ?
C50 C51 C52 121.0(17) . . ?
H51A C51 H51B 106.8 . . ?
C52 C51 H51A 107.1 . . ?
C52 C51 H51B 107.1 . . ?
C51 C52 H52A 109.1 . . ?
C51 C52 H52B 109.1 . . ?
H52A C52 H52B 107.8 . . ?
C53 C52 C51 112(2) . . ?
C53 C52 H52A 109.1 . . ?
C53 C52 H52B 109.1 . . ?
C42 C67 H67E 109.5 . . ?
C42 C67 H67F 109.5 . . ?
C42 C67 H67G 109.5 . . ?
H67E C67 H67F 109.5 . . ?
H67E C67 H67G 109.5 . . ?
H67F C67 H67G 109.5 . . ?

loop_
_geom_bond_atom_site_label_1
_geom_bond_atom_site_label_2
_geom_bond_distance
_geom_bond_site_symmetry_2
_geom_bond_publ_flag
Sn1 S1 2.446(2) . ?
Sn1 S2 2.400(2) . ?
Sn1 S19 2.404(2) . ?
Sn1 S20 2.405(2) . ?
Sn1 O1 2.482(5) . ?
Sn2 S2 2.464(2) . ?
Sn2 S3 2.459(2) . ?
Sn2 S8 2.605(2) . ?
Sn2 S16 2.626(2) . ?
Sn2 O1 2.096(5) . ?
Sn2 O2 2.110(5) . ?
Sn3 S3 2.397(2) . ?
Sn3 S4 2.407(2) . ?
Sn3 S14 2.396(2) . ?
Sn3 S15 2.442(3) . ?
Sn3 O2 2.459(5) . ?
Sn4 S4 2.462(2) . ?
Sn4 S5 2.467(2) . ?
Sn4 S13 2.598(2) . ?
Sn4 S16 2.613(2) . ?
Sn4 O2 2.094(4) . ?
Sn4 O4 2.099(5) . ?
Sn5 S5 2.393(3) . ?
Sn5 S6 2.404(2) . ?
Sn5 S17 2.441(2) . ?
Sn5 S18 2.402(3) . ?
Sn5 O4 2.477(4) . ?
Sn6 S6 2.470(2) . ?
Sn6 S7 2.618(2) . ?
Sn6 S16 2.602(2) . ?
Sn6 S20 2.457(2) . ?
Sn6 O1 2.108(4) . ?
Sn6 O4 2.094(5) . ?
Sn7 S7 2.6092(19) . ?
Sn7 S8 2.609(2) . ?
Sn7 S10 2.471(2) . ?
Sn7 S19 2.465(2) . ?
Sn7 O1 2.094(5) . ?
Sn7 O3 2.110(5) . ?
Sn8 S8 2.619(2) . ?
Sn8 S12 2.455(2) . ?
Sn8 S13 2.6163(19) . ?
Sn8 S14 2.464(2) . ?
Sn8 O2 2.101(5) . ?
Sn8 O3 2.092(5) . ?
Sn9 S7 2.606(2) . ?
Sn9 S9 2.459(2) . ?
Sn9 S13 2.618(2) . ?
Sn9 S18 2.4683(19) . ?
Sn9 O3 2.103(4) . ?
Sn9 O4 2.102(5) . ?
Sn10 S9 2.410(2) . ?
Sn10 S10 2.398(2) . ?
Sn10 S11 2.445(3) . ?
Sn10 S12 2.395(2) . ?
Sn10 O3 2.472(5) . ?
S1 C12 1.998(17) . ?
S11 C8 1.923(14) . ?
S12 H12 1.2(4) . ?
S15 C5 1.805(14) . ?
S17 C1 1.852(19) . ?
C1 H1A 0.9900 . ?
C1 H1B 0.9900 . ?
C1 C2 1.621(18) . ?
C2 H2A 0.9900 . ?
C2 H2B 0.9900 . ?
C2 C3 1.47(4) . ?
C3 C4 1.56(4) . ?
C5 H5A 0.9900 . ?
C5 H5B 0.9900 . ?
C5 C6 1.467(18) . ?
C6 H6A 0.9900 . ?
C6 H6B 0.9900 . ?
C6 C7 1.90(3) . ?
C8 C9 1.25(2) . ?
C9 C10 1.86(3) . ?
C10 C11 1.73(4) . ?
C12 H12A 0.9900 . ?
C12 H12B 0.9900 . ?
C12 C13 1.43(2) . ?
N00Z C14 1.373(12) . ?
N00Z C16 1.345(12) . ?
N00Z C24 1.474(11) . ?
N012 C15 1.360(14) . ?
N012 C16 1.339(12) . ?
N012 C18 1.480(12) . ?
C14 H14 0.9500 . ?
C14 C15 1.328(14) . ?
C15 H15 0.9500 . ?
C16 C17 1.430(13) . ?
C17 H17A 0.9800 . ?
C17 H17B 0.9800 . ?
C17 H17C 0.9800 . ?
C18 H18A 0.9900 . ?
C18 H18B 0.9900 . ?
C18 C19 1.501(13) . ?
C19 H19A 0.9900 . ?
C19 H19B 0.9900 . ?
C19 C20 1.524(15) . ?
C20 H20A 0.9900 . ?
C20 H20B 0.9900 . ?
C20 C21 1.482(19) . ?
C21 H21A 0.9900 . ?
C21 H21B 0.9900 . ?
C21 C22A 1.33(3) . ?
C21 C22B 1.20(3) . ?
C22A H22A 0.9900 . ?
C22A H22B 0.9900 . ?
C22A C22B 1.26(3) . ?
C22A C23 1.513(18) . ?
C22B H22C 0.9900 . ?
C22B H22D 0.9900 . ?
C22B C23 1.81(3) . ?
C24 H24A 0.9900 . ?
C24 H24B 0.9900 . ?
C24 C25 1.536(13) . ?
C25 H25A 0.9900 . ?
C25 H25B 0.9900 . ?
C25 C26 1.472(15) . ?
C26 H26A 0.9900 . ?
C26 H26B 0.9900 . ?
C26 C27 1.391(18) . ?
C27 H27A 0.9900 . ?
C27 H27B 0.9900 . ?
C27 C28 1.589(17) . ?
C28 H28A 0.9900 . ?
C28 H28B 0.9900 . ?
C28 C29 1.409(17) . ?
C29 H29A 0.9800 . ?
C29 H29B 0.9800 . ?
C29 H29C 0.9800 . ?
N01E C55 1.46(2) . ?
N01E C56 1.262(18) . ?
N01E C58 1.46(2) . ?
N010 C54 1.417(16) . ?
N010 C56 1.312(17) . ?
N010 C64 1.428(16) . ?
C22 H22E 0.9900 . ?
C22 H22F 0.9900 . ?
C22 C60 1.314(17) . ?
C22 C62 1.575(16) . ?
C54 H54 0.9500 . ?
C54 C55 1.22(2) . ?
C55 H55 0.9500 . ?
C56 C57 1.446(18) . ?
C57 H57A 0.9800 . ?
C57 H57B 0.9800 . ?
C57 H57C 0.9800 . ?
C58 H58 0.9500 . ?
C58 C59 1.27(2) . ?
C59 H59A 0.9900 . ?
C59 H59B 0.9900 . ?
C59 C60 1.66(2) . ?
C60 H60A 0.9900 . ?
C60 H60B 0.9900 . ?
C62 H62A 0.9900 . ?
C62 H62B 0.9900 . ?
C62 C63 1.425(19) . ?
C63 H63A 0.9800 . ?
C63 H63B 0.9800 . ?
C63 H63C 0.9800 . ?
C64 H64A 0.9900 . ?
C64 H64B 0.9900 . ?
C64 C65 1.387(17) . ?
C65 H65A 0.9900 . ?
C65 H65B 0.9900 . ?
C65 C66 1.62(2) . ?
C66 H66A 0.9900 . ?
C66 H66B 0.9900 . ?
C66 C67A 1.62(4) . ?
C66 C67B 1.33(3) . ?
C67A H67A 0.9900 . ?
C67A H67B 0.9900 . ?
C67A C67B 1.94(5) . ?
C67A C68A 1.91(5) . ?
C67B H67C 0.9900 . ?
C67B H67D 0.9900 . ?
C67B C68B 1.80(4) . ?
N01L C30 1.70(2) . ?
N01L C32 1.30(2) . ?
N01L C34 1.48(2) . ?
N01V C31 1.43(2) . ?
N01V C32 1.11(2) . ?
N01V C36 1.52(2) . ?
C30 C31 1.37(2) . ?
C31 H31 0.9500 . ?
C32 C33 1.53(2) . ?
C33 H33A 0.9800 . ?
C33 H33B 0.9800 . ?
C33 H33C 0.9800 . ?
C34 C35 1.75(3) . ?
C36 H36A 0.9900 . ?
C36 H36B 0.9900 . ?
C36 C37 1.55(2) . ?
C37 H37A 0.9900 . ?
C37 H37B 0.9900 . ?
C37 C38 1.67(2) . ?
C38 H38A 0.9900 . ?
C38 H38B 0.9900 . ?
C38 C39 1.87(2) . ?
N011 C40 1.351(16) . ?
N011 C42 1.306(14) . ?
N011 C43 1.436(13) . ?
N014 C41 1.485(18) . ?
N014 C42 1.367(15) . ?
N014 C49 1.461(17) . ?
C40 H40 0.9500 . ?
C40 C41 1.29(2) . ?
C41 H41 0.9500 . ?
C42 C67 1.427(15) . ?
C43 H43A 0.9900 . ?
C43 H43B 0.9900 . ?
C43 C44 1.549(13) . ?
C44 H44A 0.9900 . ?
C44 H44B 0.9900 . ?
C44 C45 1.553(16) . ?
C45 H45A 0.9900 . ?
C45 H45B 0.9900 . ?
C45 C46 1.434(19) . ?
C46 H46A 0.9900 . ?
C46 H46B 0.9900 . ?
C46 C47 1.537(19) . ?
C47 H47A 0.9900 . ?
C47 H47B 0.9900 . ?
C47 C48 1.493(18) . ?
C48 H48A 0.9800 . ?
C48 H48B 0.9800 . ?
C48 H48C 0.9800 . ?
C49 H49A 0.9900 . ?
C49 H49B 0.9900 . ?
C49 C50 1.47(2) . ?
C50 H50A 0.9900 . ?
C50 H50B 0.9900 . ?
C50 C51 1.60(2) . ?
C51 H51A 0.9900 . ?
C51 H51B 0.9900 . ?
C51 C52 1.71(2) . ?
C52 H52A 0.9900 . ?
C52 H52B 0.9900 . ?
C52 C53 1.58(3) . ?
C67 H67E 0.9800 . ?
C67 H67F 0.9800 . ?
C67 H67G 0.9800 . ?

loop_
_geom_torsion_atom_site_label_1
_geom_torsion_atom_site_label_2
_geom_torsion_atom_site_label_3
_geom_torsion_atom_site_label_4
_geom_torsion
_geom_torsion_site_symmetry_1
_geom_torsion_site_symmetry_2
_geom_torsion_site_symmetry_3
_geom_torsion_site_symmetry_4
_geom_torsion_publ_flag
Sn3 S15 C5 C6 -75.6(11) . . . . ?
Sn5 S17 C1 C2 108.2(17) . . . . ?
S11 C8 C9 C10 -170.0(11) . . . . ?
S15 C5 C6 C7 -77.5(15) . . . . ?
C8 C9 C10 C11 -159(2) . . . . ?
N00Z C14 C15 N012 -3.1(14) . . . . ?
N00Z C24 C25 C26 -175.4(12) . . . . ?
N012 C18 C19 C20 174.4(10) . . . . ?
C14 N00Z C16 N012 0.1(11) . . . . ?
C14 N00Z C16 C17 178.5(10) . . . . ?
C14 N00Z C24 C25 84.0(13) . . . . ?
C15 N012 C16 N00Z -2.0(12) . . . . ?
C15 N012 C16 C17 179.5(10) . . . . ?
C15 N012 C18 C19 23.5(16) . . . . ?
C16 N00Z C14 C15 1.9(13) . . . . ?
C16 N00Z C24 C25 -100.1(12) . . . . ?
C16 N012 C15 C14 3.2(14) . . . . ?
C16 N012 C18 C19 -160.3(10) . . . . ?
C18 N012 C15 C14 179.8(10) . . . . ?
C18 N012 C16 N00Z -178.7(8) . . . . ?
C18 N012 C16 C17 2.8(16) . . . . ?
C18 C19 C20 C21 178.6(13) . . . . ?
C19 C20 C21 C22A 142(3) . . . . ?
C19 C20 C21 C22B 75(3) . . . . ?
C20 C21 C22A C22B -93(3) . . . . ?
C20 C21 C22A C23 -137(3) . . . . ?
C20 C21 C22B C22A 125(3) . . . . ?
C20 C21 C22B C23 155.8(16) . . . . ?
C21 C22A C22B C23 -145(3) . . . . ?
C21 C22A C23 C22B 35(2) . . . . ?
C21 C22B C23 C22A -35(3) . . . . ?
C22A C21 C22B C23 31(2) . . . . ?
C22B C21 C22A C23 -44(3) . . . . ?
C23 C22A C22B C21 145(3) . . . . ?
C24 N00Z C14 C15 178.4(10) . . . . ?
C24 N00Z C16 N012 -176.5(8) . . . . ?
C24 N00Z C16 C17 2.0(16) . . . . ?
C24 C25 C26 C27 -72.1(18) . . . . ?
C25 C26 C27 C28 178.7(12) . . . . ?
C26 C27 C28 C29 178.5(16) . . . . ?
N01E C58 C59 C60 176.8(16) . . . . ?
N010 C54 C55 N01E 0(2) . . . . ?
N010 C64 C65 C66 -179.2(12) . . . . ?
C54 N010 C56 N01E 0.5(15) . . . . ?
C54 N010 C56 C57 -179.4(11) . . . . ?
C54 N010 C64 C65 -4(2) . . . . ?
C55 N01E C56 N010 -0.3(17) . . . . ?
C55 N01E C56 C57 179.6(13) . . . . ?
C55 N01E C58 C59 -77(3) . . . . ?
C56 N01E C55 C54 0(2) . . . . ?
C56 N01E C58 C59 111(2) . . . . ?
C56 N010 C54 C55 -1(2) . . . . ?
C56 N010 C64 C65 172.6(14) . . . . ?
C58 N01E C55 C54 -173.9(17) . . . . ?
C58 N01E C56 N010 173.1(16) . . . . ?
C58 N01E C56 C57 -7(3) . . . . ?
C58 C59 C60 C22 60(3) . . . . ?
C60 C22 C62 C63 174.4(15) . . . . ?
C62 C22 C60 C59 174.1(14) . . . . ?
C64 N010 C54 C55 176.9(16) . . . . ?
C64 N010 C56 N01E -176.8(13) . . . . ?
C64 N010 C56 C57 3.2(19) . . . . ?
C64 C65 C66 C67A -74(3) . . . . ?
C64 C65 C66 C67B -172(2) . . . . ?
C65 C66 C67A C67B -119(3) . . . . ?
C65 C66 C67A C68A 159(5) . . . . ?
C65 C66 C67B C67A 122(2) . . . . ?
C65 C66 C67B C68B -158(2) . . . . ?
C67A C66 C67B C68B 80(3) . . . . ?
C67B C66 C67A C68A -82(6) . . . . ?
N01L C30 C31 N01V -4(2) . . . . ?
N01V C36 C37 C38 -177.5(16) . . . . ?
C30 N01L C32 N01V 3(3) . . . . ?
C30 N01L C32 C33 179.8(11) . . . . ?
C30 N01L C34 C35 83(3) . . . . ?
C31 N01V C32 N01L -6(3) . . . . ?
C31 N01V C32 C33 177.8(14) . . . . ?
C31 N01V C36 C37 42(3) . . . . ?
C32 N01L C30 C31 1.7(17) . . . . ?
C32 N01L C34 C35 -92(5) . . . . ?
C32 N01V C31 C30 5(2) . . . . ?
C32 N01V C36 C37 -145(2) . . . . ?
C34 N01L C30 C31 -176.7(15) . . . . ?
C34 N01L C32 N01V 179(4) . . . . ?
C34 N01L C32 C33 -5(5) . . . . ?
C36 N01V C31 C30 179.9(18) . . . . ?
C36 N01V C32 N01L 179.8(19) . . . . ?
C36 N01V C32 C33 4(4) . . . . ?
C36 C37 C38 C39 -175.6(16) . . . . ?
N011 C40 C41 N014 -1(2) . . . . ?
N011 C43 C44 C45 -179.7(12) . . . . ?
N014 C49 C50 C51 174.9(14) . . . . ?
C40 N011 C42 N014 0.2(13) . . . . ?
C40 N011 C42 C67 -179.4(12) . . . . ?
C40 N011 C43 C44 79.6(14) . . . . ?
C41 N014 C42 N011 -0.6(12) . . . . ?
C41 N014 C42 C67 179.1(11) . . . . ?
C41 N014 C49 C50 29(2) . . . . ?
C42 N011 C40 C41 0.4(19) . . . . ?
C42 N011 C43 C44 -102.7(12) . . . . ?
C42 N014 C41 C40 0.9(18) . . . . ?
C42 N014 C49 C50 -153.3(13) . . . . ?
C43 N011 C40 C41 178.4(13) . . . . ?
C43 N011 C42 N014 -177.5(9) . . . . ?
C43 N011 C42 C67 2.8(17) . . . . ?
C43 C44 C45 C46 -65.2(18) . . . . ?
C44 C45 C46 C47 -174.9(12) . . . . ?
C45 C46 C47 C48 177.0(14) . . . . ?
C49 N014 C41 C40 178.5(15) . . . . ?
C49 N014 C42 N011 -178.6(10) . . . . ?
C49 N014 C42 C67 1.1(17) . . . . ?
C49 C50 C51 C52 -155.5(18) . . . . ?
C50 C51 C52 C53 139(2) . . . . ?

loop_
_smtbx_masks_void_nr
_smtbx_masks_void_average_x
_smtbx_masks_void_average_y
_smtbx_masks_void_average_z
_smtbx_masks_void_volume
_smtbx_masks_void_count_electrons
_smtbx_masks_void_content
1 -0.500 0.000 0.000 1006.7 82.6 '2 pentane'
